data_7155400
loop_
_publ_author_name
'Rubio, Omayra H.'
'Taouil, Rachid'
'Mu\~niz, Francisco M'
'Monle\'on, Laura M'
'Sim\'on, Luis'
'Sanz, Francisca'
'Mor\'an, Joaqu\'in R'

_publ_section_title
;
 A molecular receptor selective for zwitterionic alanine.
;
_journal_issue 2
_journal_name_full 'Organic &amp; biomolecular chemistry'
_journal_page_first 477
_journal_page_last 485
_journal_paper_doi 10.1039/c6ob02237e
_journal_volume 15
_journal_year 2017
_chemical_absolute_configuration rm
_chemical_formula_moiety 'C43 H58 Cl2 N6 O11'
_chemical_formula_sum 'C43 H58 Cl2 N6 O11'
_chemical_formula_weight 905.85
_chemical_name_systematic
; 
 ? 
;
_space_group_IT_number 1
_symmetry_cell_setting triclinic
_symmetry_space_group_name_Hall 'P 1'
_symmetry_space_group_name_H-M 'P 1'
_atom_sites_solution_hydrogens geom
_atom_sites_solution_primary direct
_atom_sites_solution_secondary difmap
_audit_creation_method SHELXL-97
_audit_update_record
;
2016-09-05 deposited with the CCDC.
2016-11-30 downloaded from the CCDC.
;
_cell_angle_alpha 68.446(3)
_cell_angle_beta 63.857(3)
_cell_angle_gamma 73.509(3)
_cell_formula_units_Z 2
_cell_length_a 13.2663(6)
_cell_length_b 14.2260(7)
_cell_length_c 15.0088(7)
_cell_measurement_reflns_used 14207
_cell_measurement_temperature 298(2)
_cell_measurement_theta_max 66.54
_cell_measurement_theta_min 3.38
_cell_volume 2339.6(2)
_computing_cell_refinement 'SAINT (Bruker 2006)'
_computing_data_collection 'APEX 2 (Bruker 2006)'
_computing_data_reduction 'SAINT (Bruker 2006)'
_computing_molecular_graphics 'Mercury 2.3 (Macrae et al, 2008)'
_computing_publication_material 'Bruker SHELXTL'
_computing_structure_refinement 'SHELXL-97 (Sheldrick, 1997)'
_computing_structure_solution 'SHELXS-97 (Sheldrick, 1990)'
_diffrn_ambient_temperature 298(2)
_diffrn_measured_fraction_theta_full 0.863
_diffrn_measured_fraction_theta_max 0.863
_diffrn_measurement_device_type 'CCD area detector'
_diffrn_measurement_method 'phi and omega scans'
_diffrn_radiation_monochromator graphite
_diffrn_radiation_source 'fine-focus sealed tube'
_diffrn_radiation_type CuK\a
_diffrn_radiation_wavelength 1.54178
_diffrn_reflns_av_R_equivalents 0.0433
_diffrn_reflns_av_sigmaI/netI 0.0660
_diffrn_reflns_limit_h_max 15
_diffrn_reflns_limit_h_min -15
_diffrn_reflns_limit_k_max 16
_diffrn_reflns_limit_k_min -16
_diffrn_reflns_limit_l_max 16
_diffrn_reflns_limit_l_min -17
_diffrn_reflns_number 14207
_diffrn_reflns_theta_full 66.54
_diffrn_reflns_theta_max 66.54
_diffrn_reflns_theta_min 3.38
_exptl_absorpt_coefficient_mu 1.775
_exptl_absorpt_correction_T_max 0.837
_exptl_absorpt_correction_T_min 0.774
_exptl_absorpt_correction_type multi-scan
_exptl_absorpt_process_details 'SADABS (Bruker, 2006)'
_exptl_crystal_colour colorless
_exptl_crystal_density_diffrn 1.286
_exptl_crystal_density_method 'not measured'
_exptl_crystal_description prismatic
_exptl_crystal_F_000 960
_exptl_crystal_size_max 0.15
_exptl_crystal_size_mid 0.12
_exptl_crystal_size_min 0.10
_refine_diff_density_max 0.682
_refine_diff_density_min -0.272
_refine_diff_density_rms 0.056
_refine_ls_abs_structure_details 'Flack H D (1983), Acta Cryst. A39, 876-881'
_refine_ls_abs_structure_Flack 0.055(18)
_refine_ls_extinction_method none
_refine_ls_goodness_of_fit_ref 1.049
_refine_ls_hydrogen_treatment mixed
_refine_ls_matrix_type full
_refine_ls_number_parameters 1159
_refine_ls_number_reflns 8223
_refine_ls_number_restraints 4
_refine_ls_restrained_S_all 1.059
_refine_ls_R_factor_all 0.0652
_refine_ls_R_factor_gt 0.0593
_refine_ls_shift/su_max 0.053
_refine_ls_shift/su_mean 0.005
_refine_ls_structure_factor_coef Fsqd
_refine_ls_weighting_details 'calc w=1/[\s^2^(Fo^2^)+(0.1178P)^2^+0.2023P] where P=(Fo^2^+2Fc^2^)/3'
_refine_ls_weighting_scheme calc
_refine_ls_wR_factor_gt 0.1638
_refine_ls_wR_factor_ref 0.1720
_reflns_number_gt 7175
_reflns_number_total 8223
_reflns_threshold_expression >2sigma(I)
_cod_data_source_file c6ob02237e2.cif
_cod_data_source_block 1fin
_cod_depositor_comments
;
The following automatic conversions were performed:

'_symmetry_cell_setting' value 'Triclinic' changed to 'triclinic'
according to
/usr/data/users/saulius/crontab/automatic-downloads/rss-feeds/RSC/lib/dictionaries/cif_core.dic
dictionary named 'cif_core.dic' version 2.4.2 from 2011-04-26.

Automatic conversion script
Id: cif_fix_values 4268 2015-11-12 08:31:59Z antanas 

 Adding full bibliography for 7155399--7155401.cif.
;
_cod_original_cell_volume 2339.59(19)
_cod_original_sg_symbol_Hall P1
_cod_original_sg_symbol_H-M P1
_cod_database_code 7155400

loop_
_symmetry_equiv_pos_as_xyz
'x, y, z'

loop_
_atom_site_label
_atom_site_type_symbol
_atom_site_fract_x
_atom_site_fract_y
_atom_site_fract_z
_atom_site_U_iso_or_equiv
_atom_site_adp_type
_atom_site_occupancy
_atom_site_symmetry_multiplicity
_atom_site_calc_flag
_atom_site_refinement_flags
Cl1 Cl 0.50926(13) 0.78562(11) 0.49716(12) 0.0636(4) Uani 1 1 d .
Cl2 Cl 1.29203(17) 0.30700(14) 0.67942(16) 0.0787(5) Uani 1 1 d .
O1 O 0.6587(3) 0.3905(3) 0.4071(3) 0.0483(9) Uani 1 1 d .
O2 O 0.8347(5) 0.5313(5) 0.5423(5) 0.0832(16) Uani 1 1 d .
O3 O 0.5719(11) 0.1933(6) 0.3872(11) 0.190(6) Uani 1 1 d .
O4 O 0.6446(4) 0.3754(5) 0.1811(4) 0.0825(16) Uani 1 1 d .
O5 O 1.3509(6) 0.2508(6) 0.1943(5) 0.096(2) Uani 1 1 d .
O6 O 1.2782(5) 0.1116(5) 0.3934(5) 0.0842(15) Uani 1 1 d .
O7 O 1.1708(5) -0.0453(5) 0.4177(5) 0.0916(16) Uani 1 1 d .
O8 O 1.2524(6) -0.0558(5) 0.2127(5) 0.0945(16) Uani 1 1 d .
O9 O 1.2519(7) 0.1157(5) 0.0394(4) 0.101(2) Uani 1 1 d .
N1 N 0.7820(4) 0.4508(4) 0.4676(4) 0.0476(12) Uani 1 1 d .
N2 N 0.9454(4) 0.3895(4) 0.5017(4) 0.0497(12) Uani 1 1 d .
N3 N 0.6748(8) 0.1940(5) 0.4599(6) 0.096(2) Uani 1 1 d .
N4 N 0.7844(5) 0.4022(5) 0.2136(4) 0.0608(13) Uani 1 1 d .
N5 N 1.2430(5) 0.3358(5) 0.0283(4) 0.0694(16) Uani 1 1 d .
C1 C 0.6492(5) 0.6088(4) 0.4819(4) 0.0446(12) Uani 1 1 d .
H1 H 0.6901 0.6307 0.5055 0.053 Uiso 1 1 calc R
C2 C 0.5525(5) 0.6683(4) 0.4673(4) 0.0447(13) Uani 1 1 d .
C4 C 0.5256(4) 0.5488(4) 0.4063(4) 0.0414(11) Uani 1 1 d .
C3 C 0.4920(4) 0.6417(5) 0.4295(4) 0.0463(12) Uani 1 1 d .
H3 H 0.4286 0.6853 0.4191 0.056 Uiso 1 1 calc R
C5 C 0.4603(5) 0.5176(5) 0.3592(4) 0.0465(12) Uani 1 1 d .
C6 C 0.4861(5) 0.4009(4) 0.3818(5) 0.0486(13) Uani 1 1 d .
H6A H 0.4439 0.3709 0.4545 0.058 Uiso 1 1 calc R
H6B H 0.4589 0.3809 0.3422 0.058 Uiso 1 1 calc R
C7 C 0.6108(5) 0.3568(4) 0.3573(5) 0.0476(13) Uani 1 1 d .
C8 C 0.6200(4) 0.4864(4) 0.4224(4) 0.0396(11) Uani 1 1 d .
C9 C 0.6840(4) 0.5147(4) 0.4601(4) 0.0392(11) Uani 1 1 d .
C10 C 0.8520(4) 0.4605(4) 0.5077(4) 0.0442(12) Uani 1 1 d .
C11 C 1.0266(5) 0.3752(4) 0.5429(4) 0.0445(12) Uani 1 1 d .
C12 C 1.0197(5) 0.4337(5) 0.6029(5) 0.0548(14) Uani 1 1 d .
H12 H 0.9612 0.4879 0.6138 0.066 Uiso 1 1 calc R
C13 C 1.0999(6) 0.4111(6) 0.6463(6) 0.0625(16) Uani 1 1 d .
H13 H 1.0943 0.4495 0.6873 0.075 Uiso 1 1 calc R
C14 C 1.1870(6) 0.3328(5) 0.6291(5) 0.0553(15) Uani 1 1 d .
C15 C 1.1994(7) 0.2764(5) 0.5666(6) 0.0666(17) Uani 1 1 d .
H15 H 1.2606 0.2248 0.5533 0.080 Uiso 1 1 calc R
C16 C 1.1188(6) 0.2984(6) 0.5240(6) 0.0643(17) Uani 1 1 d .
H16 H 1.1265 0.2608 0.4816 0.077 Uiso 1 1 calc R
C17 C 0.6152(6) 0.2390(5) 0.4058(6) 0.0616(16) Uani 1 1 d .
C18 C 0.6853(12) 0.0821(7) 0.5132(10) 0.120(4) Uani 1 1 d .
H18A H 0.6338 0.0703 0.5842 0.179 Uiso 1 1 calc R
H18B H 0.7616 0.0570 0.5102 0.179 Uiso 1 1 calc R
H18C H 0.6671 0.0471 0.4796 0.179 Uiso 1 1 calc R
C19 C 0.6808(6) 0.3788(5) 0.2417(5) 0.0557(15) Uani 1 1 d .
C20 C 0.8689(6) 0.4308(5) 0.1139(5) 0.0575(15) Uani 1 1 d .
C21 C 0.9767(6) 0.4269(5) 0.1084(5) 0.0584(16) Uani 1 1 d .
H21 H 0.9895 0.4075 0.1693 0.070 Uiso 1 1 calc R
C22 C 1.0647(6) 0.4509(5) 0.0157(6) 0.0665(18) Uani 1 1 d .
C23 C 1.0419(10) 0.4838(8) -0.0750(6) 0.098(3) Uani 1 1 d .
H23 H 1.1004 0.5018 -0.1390 0.117 Uiso 1 1 calc R
C24 C 0.9382(11) 0.4898(9) -0.0710(7) 0.103(3) Uani 1 1 d .
H24 H 0.9250 0.5114 -0.1319 0.124 Uiso 1 1 calc R
C25 C 0.8489(8) 0.4637(7) 0.0244(6) 0.081(2) Uani 1 1 d .
H25 H 0.7763 0.4688 0.0270 0.098 Uiso 1 1 calc R
C26 C 1.1830(7) 0.4404(7) 0.0142(6) 0.078(2) Uani 1 1 d .
H26A H 1.2280 0.4831 -0.0512 0.094 Uiso 1 1 calc R
H26B H 1.1765 0.4658 0.0686 0.094 Uiso 1 1 calc R
C27 C 1.3562(7) 0.3423(8) 0.0239(7) 0.090(3) Uani 1 1 d .
H27A H 1.4087 0.2823 0.0072 0.107 Uiso 1 1 calc R
H27B H 1.3851 0.4016 -0.0319 0.107 Uiso 1 1 calc R
C28 C 1.3542(8) 0.3496(7) 0.1214(7) 0.087(2) Uani 1 1 d .
H28A H 1.4213 0.3761 0.1068 0.105 Uiso 1 1 calc R
H28B H 1.2879 0.3961 0.1499 0.105 Uiso 1 1 calc R
C29 C 1.3799(9) 0.2446(9) 0.2754(8) 0.099(3) Uani 1 1 d .
H29A H 1.3238 0.2893 0.3156 0.119 Uiso 1 1 calc R
H29B H 1.4528 0.2679 0.2472 0.119 Uiso 1 1 calc R
C30 C 1.3862(9) 0.1426(10) 0.3417(8) 0.109(4) Uani 1 1 d .
H30A H 1.4380 0.0966 0.3010 0.130 Uiso 1 1 calc R
H30B H 1.4153 0.1395 0.3919 0.130 Uiso 1 1 calc R
C31 C 1.2759(13) 0.0129(8) 0.4717(9) 0.119(4) Uani 1 1 d .
H31A H 1.3426 -0.0339 0.4445 0.143 Uiso 1 1 calc R
H31B H 1.2783 0.0214 0.5319 0.143 Uiso 1 1 calc R
C32 C 1.1815(10) -0.0278(9) 0.5005(7) 0.106(3) Uani 1 1 d .
H32A H 1.1152 0.0180 0.5305 0.127 Uiso 1 1 calc R
H32B H 1.1827 -0.0921 0.5537 0.127 Uiso 1 1 calc R
C33 C 1.2391(10) -0.1299(8) 0.3856(8) 0.105(3) Uani 1 1 d .
H33A H 1.2239 -0.1912 0.4432 0.126 Uiso 1 1 calc R
H33B H 1.3184 -0.1233 0.3616 0.126 Uiso 1 1 calc R
C34 C 1.2157(11) -0.1385(7) 0.2986(9) 0.107(3) Uani 1 1 d .
H34A H 1.2559 -0.2020 0.2818 0.129 Uiso 1 1 calc R
H34B H 1.1351 -0.1377 0.3196 0.129 Uiso 1 1 calc R
C35 C 1.2451(14) -0.0616(10) 0.1219(10) 0.123(4) Uani 1 1 d .
H35A H 1.2763 -0.1296 0.1133 0.148 Uiso 1 1 calc R
H35B H 1.1664 -0.0477 0.1290 0.148 Uiso 1 1 calc R
C36 C 1.3076(12) 0.0118(10) 0.0343(8) 0.120(4) Uani 1 1 d .
H36A H 1.3130 0.0021 -0.0284 0.145 Uiso 1 1 calc R
H36B H 1.3839 0.0021 0.0321 0.145 Uiso 1 1 calc R
C37 C 1.3192(11) 0.1874(10) -0.0507(8) 0.112(4) Uani 1 1 d .
H37A H 1.3324 0.1719 -0.1131 0.134 Uiso 1 1 calc R
H37B H 1.3922 0.1819 -0.0475 0.134 Uiso 1 1 calc R
C38 C 1.2575(9) 0.2917(8) -0.0529(5) 0.085(2) Uani 1 1 d .
H38A H 1.1826 0.2927 -0.0496 0.102 Uiso 1 1 calc R
H38B H 1.2964 0.3370 -0.1195 0.102 Uiso 1 1 calc R
C39 C 0.4961(7) 0.5747(6) 0.2445(5) 0.0652(17) Uani 1 1 d .
H39A H 0.5772 0.5620 0.2115 0.098 Uiso 1 1 calc R
H39B H 0.4719 0.6467 0.2363 0.098 Uiso 1 1 calc R
H39C H 0.4618 0.5515 0.2133 0.098 Uiso 1 1 calc R
C40 C 0.3322(6) 0.5449(6) 0.4142(6) 0.0645(17) Uani 1 1 d .
H40A H 0.3120 0.6178 0.3973 0.097 Uiso 1 1 calc R
H40B H 0.3119 0.5172 0.4876 0.097 Uiso 1 1 calc R
H40C H 0.2925 0.5166 0.3921 0.097 Uiso 1 1 calc R
N6 N 1.1594(4) 0.1480(4) 0.2493(4) 0.0579(12) Uani 1 1 d .
H6C H 1.1690 0.1062 0.3069 0.087 Uiso 1 1 calc R
H6D H 1.1931 0.2026 0.2276 0.087 Uiso 1 1 calc R
H6E H 1.1899 0.1155 0.2007 0.087 Uiso 1 1 calc R
O10 O 1.0416(10) 0.2409(14) 0.3875(14) 0.348(13) Uani 1 1 d .
O11 O 0.8912(4) 0.2855(5) 0.3650(4) 0.0784(14) Uani 1 1 d .
C41 C 0.9856(6) 0.2423(5) 0.3475(6) 0.0618(17) Uani 1 1 d .
C42 C 1.0383(6) 0.1802(6) 0.2705(6) 0.0656(17) Uani 1 1 d .
H42 H 1.0310 0.2253 0.2055 0.079 Uiso 1 1 calc R
C43 C 0.9802(7) 0.0899(10) 0.3024(12) 0.139(5) Uani 1 1 d .
H43A H 0.9978 0.0687 0.2427 0.209 Uiso 1 1 calc R
H43B H 0.8996 0.1086 0.3334 0.209 Uiso 1 1 calc R
H43C H 1.0060 0.0347 0.3515 0.209 Uiso 1 1 calc R
Cl1' Cl 0.54526(13) 0.32966(11) 0.69781(13) 0.0657(4) Uani 1 1 d .
Cl2' Cl -0.23369(17) 0.81581(14) 0.51259(16) 0.0785(5) Uani 1 1 d .
O1' O 0.4020(3) 0.7285(3) 0.7791(3) 0.0413(8) Uani 1 1 d .
O2' O 0.2364(4) 0.5959(5) 0.6313(5) 0.0848(18) Uani 1 1 d .
O3' O 0.5154(6) 0.9209(4) 0.7810(8) 0.127(3) Uani 1 1 d .
O4' O 0.4132(4) 0.7481(4) 1.0061(4) 0.0716(13) Uani 1 1 d .
O5' O -0.3038(4) 0.8719(5) 1.0057(4) 0.0726(13) Uani 1 1 d .
O6' O -0.2151(6) 1.0082(5) 0.8049(4) 0.0872(16) Uani 1 1 d .
O7' O -0.1089(8) 1.1601(6) 0.7898(6) 0.117(3) Uani 1 1 d .
O8' O -0.1678(9) 1.1644(5) 0.9910(5) 0.146(4) Uani 1 1 d .
O9' O -0.1939(6) 0.9983(5) 1.1651(4) 0.0919(18) Uani 1 1 d .
N1' N 0.2729(4) 0.6672(3) 0.7256(3) 0.0408(9) Uani 1 1 d .
N2' N 0.1077(4) 0.7222(4) 0.6979(4) 0.0503(11) Uani 1 1 d .
N3' N 0.3608(5) 0.9276(4) 0.7539(6) 0.0697(15) Uani 1 1 d .
N4' N 0.2783(5) 0.7096(4) 0.9741(5) 0.0523(12) Uani 1 1 d .
N5' N -0.1875(5) 0.7820(5) 1.1646(4) 0.0651(15) Uani 1 1 d .
C1' C 0.4077(5) 0.5084(4) 0.7099(4) 0.0435(12) Uani 1 1 d .
H1' H 0.3676 0.4886 0.6838 0.052 Uiso 1 1 calc R
C2' C 0.5041(5) 0.4455(4) 0.7260(4) 0.0470(13) Uani 1 1 d .
C3' C 0.5664(5) 0.4748(4) 0.7620(4) 0.0477(13) Uani 1 1 d .
H3' H 0.6302 0.4315 0.7717 0.057 Uiso 1 1 calc R
C4' C 0.5347(5) 0.5690(4) 0.7841(4) 0.0429(12) Uani 1 1 d .
C5' C 0.5983(5) 0.5987(5) 0.8273(4) 0.0471(12) Uani 1 1 d .
C6' C 0.5750(5) 0.7134(5) 0.8097(4) 0.0482(13) Uani 1 1 d .
H6'1 H 0.6208 0.7452 0.7386 0.058 Uiso 1 1 calc R
H6'2 H 0.5995 0.7290 0.8541 0.058 Uiso 1 1 calc R
C7' C 0.4517(5) 0.7613(4) 0.8297(4) 0.0446(12) Uani 1 1 d .
C8' C 0.4396(4) 0.6312(4) 0.7666(4) 0.0400(11) Uani 1 1 d .
C9' C 0.3731(4) 0.6008(4) 0.7335(4) 0.0394(11) Uani 1 1 d .
C10' C 0.2079(5) 0.6565(4) 0.6812(4) 0.0426(12) Uani 1 1 d .
C11' C 0.0301(5) 0.7391(4) 0.6517(4) 0.0427(12) Uani 1 1 d .
C12' C 0.0418(6) 0.6922(6) 0.5804(5) 0.0590(15) Uani 1 1 d .
H12' H 0.1047 0.6434 0.5616 0.071 Uiso 1 1 calc R
C13' C -0.0375(6) 0.7164(5) 0.5374(5) 0.0559(15) Uani 1 1 d .
H13' H -0.0281 0.6840 0.4900 0.067 Uiso 1 1 calc R
C14' C -0.1304(6) 0.7881(5) 0.5638(5) 0.0542(14) Uani 1 1 d .
C15' C -0.1470(6) 0.8344(6) 0.6378(5) 0.0636(17) Uani 1 1 d .
H15' H -0.2121 0.8805 0.6587 0.076 Uiso 1 1 calc R
C16' C -0.0665(5) 0.8111(5) 0.6790(5) 0.0543(14) Uani 1 1 d .
H16' H -0.0760 0.8438 0.7262 0.065 Uiso 1 1 calc R
C17' C 0.4428(6) 0.8788(5) 0.7867(5) 0.0555(15) Uani 1 1 d .
C18' C 0.3484(8) 1.0361(6) 0.7130(8) 0.089(2) Uani 1 1 d .
H18D H 0.3812 1.0641 0.7417 0.134 Uiso 1 1 calc R
H18E H 0.2693 1.0633 0.7307 0.134 Uiso 1 1 calc R
H18F H 0.3864 1.0540 0.6391 0.134 Uiso 1 1 calc R
C19' C 0.3784(5) 0.7376(5) 0.9476(5) 0.0495(13) Uani 1 1 d .
C20' C 0.1924(5) 0.6835(5) 1.0747(4) 0.0519(14) Uani 1 1 d .
C21' C 0.0835(5) 0.6904(5) 1.0785(5) 0.0559(15) Uani 1 1 d .
H21' H 0.0712 0.7103 1.0173 0.067 Uiso 1 1 calc R
C22' C -0.0076(6) 0.6675(5) 1.1740(5) 0.0633(17) Uani 1 1 d .
C23' C 0.0153(8) 0.6335(8) 1.2639(5) 0.089(3) Uani 1 1 d .
H23' H -0.0432 0.6163 1.3280 0.106 Uiso 1 1 calc R
C24' C 0.1236(9) 0.6250(9) 1.2589(6) 0.098(3) Uani 1 1 d .
H24' H 0.1373 0.6015 1.3197 0.118 Uiso 1 1 calc R
C25' C 0.2122(7) 0.6507(7) 1.1652(6) 0.078(2) Uani 1 1 d .
H25' H 0.2846 0.6460 1.1629 0.094 Uiso 1 1 calc R
C26' C -0.1240(7) 0.6775(6) 1.1779(6) 0.073(2) Uani 1 1 d .
H26C H -0.1186 0.6515 1.1243 0.087 Uiso 1 1 calc R
H26D H -0.1674 0.6344 1.2439 0.087 Uiso 1 1 calc R
C27' C -0.2988(7) 0.7795(9) 1.1701(6) 0.089(3) Uani 1 1 d .
H27C H -0.3491 0.8398 1.1883 0.107 Uiso 1 1 calc R
H27D H -0.3285 0.7204 1.2256 0.107 Uiso 1 1 calc R
C28' C -0.3025(9) 0.7754(8) 1.0726(7) 0.096(3) Uani 1 1 d .
H28C H -0.2366 0.7307 1.0403 0.115 Uiso 1 1 calc R
H28D H -0.3700 0.7482 1.0892 0.115 Uiso 1 1 calc R
C29' C -0.3248(9) 0.8769(9) 0.9178(7) 0.098(3) Uani 1 1 d .
H29C H -0.3982 0.8564 0.9412 0.118 Uiso 1 1 calc R
H29D H -0.2673 0.8299 0.8813 0.118 Uiso 1 1 calc R
C30' C -0.3229(8) 0.9833(8) 0.8459(8) 0.093(3) Uani 1 1 d .
H30C H -0.3446 0.9872 0.7906 0.112 Uiso 1 1 calc R
H30D H -0.3767 1.0312 0.8832 0.112 Uiso 1 1 calc R
C31' C -0.2151(17) 1.1014(12) 0.7331(12) 0.169(7) Uani 1 1 d D
H31C H -0.2885 1.1427 0.7565 0.203 Uiso 1 1 calc R
H31D H -0.2039 1.0921 0.6684 0.203 Uiso 1 1 calc R
C32' C -0.127(2) 1.1556(13) 0.7154(12) 0.242(13) Uani 1 1 d D
H32C H -0.0560 1.1256 0.6709 0.291 Uiso 1 1 calc R
H32D H -0.1430 1.2254 0.6760 0.291 Uiso 1 1 calc R
C33' C -0.1574(15) 1.2466(11) 0.8189(12) 0.175(8) Uani 1 1 d .
H33C H -0.2394 1.2526 0.8440 0.210 Uiso 1 1 calc R
H33D H -0.1334 1.3053 0.7600 0.210 Uiso 1 1 calc R
C34' C -0.124(2) 1.2449(9) 0.9008(12) 0.208(11) Uani 1 1 d .
H34C H -0.0424 1.2353 0.8769 0.249 Uiso 1 1 calc R
H34D H -0.1539 1.3098 0.9171 0.249 Uiso 1 1 calc R
C35' C -0.1704(17) 1.1693(9) 1.0799(11) 0.169(7) Uani 1 1 d .
H35C H -0.2013 1.2381 1.0859 0.203 Uiso 1 1 calc R
H35D H -0.0934 1.1548 1.0776 0.203 Uiso 1 1 calc R
C36' C -0.2371(13) 1.0990(9) 1.1694(9) 0.124(4) Uani 1 1 d .
H36C H -0.2372 1.1065 1.2311 0.149 Uiso 1 1 calc R
H36D H -0.3149 1.1146 1.1736 0.149 Uiso 1 1 calc R
C37' C -0.2553(8) 0.9270(7) 1.2481(5) 0.084(2) Uani 1 1 d .
H37C H -0.3298 0.9363 1.2463 0.101 Uiso 1 1 calc R
H37D H -0.2658 0.9390 1.3114 0.101 Uiso 1 1 calc R
C38' C -0.2000(7) 0.8171(6) 1.2506(5) 0.0715(19) Uani 1 1 d .
H38C H -0.1252 0.8087 1.2515 0.086 Uiso 1 1 calc R
H38D H -0.2444 0.7726 1.3150 0.086 Uiso 1 1 calc R
C39' C 0.5629(6) 0.5423(5) 0.9455(5) 0.0564(15) Uani 1 1 d .
H39D H 0.4822 0.5575 0.9796 0.085 Uiso 1 1 calc R
H39E H 0.6006 0.5647 0.9743 0.085 Uiso 1 1 calc R
H39F H 0.5841 0.4699 0.9551 0.085 Uiso 1 1 calc R
C40' C 0.7279(5) 0.5715(6) 0.7775(6) 0.0613(16) Uani 1 1 d .
H40D H 0.7483 0.4985 0.7951 0.092 Uiso 1 1 calc R
H40E H 0.7640 0.6001 0.8027 0.092 Uiso 1 1 calc R
H40F H 0.7523 0.5988 0.7038 0.092 Uiso 1 1 calc R
N6' N -0.1056(4) 0.9586(4) 0.9595(4) 0.0489(11) Uani 1 1 d .
H6'3 H -0.1193 0.9032 1.0135 0.073 Uiso 1 1 calc R
H6'4 H -0.1400 0.9612 0.9193 0.073 Uiso 1 1 calc R
H6'5 H -0.1320 1.0142 0.9818 0.073 Uiso 1 1 calc R
O10' O -0.0069(3) 0.8113(3) 0.8703(3) 0.0526(8) Uani 1 1 d .
O11' O 0.1673(4) 0.8423(4) 0.8092(4) 0.0704(13) Uani 1 1 d .
C41' C 0.0625(5) 0.8614(5) 0.8561(5) 0.0526(14) Uani 1 1 d .
C42' C 0.0202(5) 0.9540(5) 0.8988(5) 0.0488(13) Uani 1 1 d .
H42' H 0.0328 1.0155 0.8398 0.059 Uiso 1 1 calc R
C43' C 0.0775(5) 0.9556(5) 0.9642(5) 0.0650(14) Uani 1 1 d .
H43D H 0.0557 0.9028 1.0283 0.098 Uiso 1 1 calc R
H43E H 0.0554 1.0208 0.9779 0.098 Uiso 1 1 calc R
H43F H 0.1583 0.9443 0.9284 0.098 Uiso 1 1 calc R
H1N H 0.798(4) 0.416(4) 0.444(4) 0.019(12) Uiso 1 1 d .
H2N H 0.948(4) 0.355(4) 0.482(4) 0.034(13) Uiso 1 1 d .
H3N H 0.698(7) 0.252(7) 0.474(6) 0.10(2) Uiso 1 1 d .
H4N H 0.812(6) 0.387(5) 0.274(5) 0.062(18) Uiso 1 1 d .
H1'N H 0.245(5) 0.734(5) 0.750(4) 0.049(15) Uiso 1 1 d .
H2'N H 0.077(4) 0.764(4) 0.755(4) 0.034(11) Uiso 1 1 d .
H3'N H 0.310(4) 0.890(4) 0.774(3) 0.030(10) Uiso 1 1 d .
H4'N H 0.265(6) 0.714(5) 0.936(5) 0.04(2) Uiso 1 1 d .

loop_
_atom_site_aniso_label
_atom_site_aniso_U_11
_atom_site_aniso_U_22
_atom_site_aniso_U_33
_atom_site_aniso_U_23
_atom_site_aniso_U_13
_atom_site_aniso_U_12
Cl1 0.0698(10) 0.0476(8) 0.0825(10) -0.0322(7) -0.0317(8) 0.0019(7)
Cl2 0.0994(13) 0.0706(11) 0.0994(12) -0.0205(9) -0.0723(11) -0.0068(9)
O1 0.045(2) 0.054(2) 0.063(2) -0.0316(18) -0.0297(18) 0.0040(16)
O2 0.074(3) 0.086(3) 0.138(4) -0.081(3) -0.065(3) 0.026(2)
O3 0.297(13) 0.066(4) 0.361(15) -0.034(6) -0.282(13) -0.020(5)
O4 0.061(3) 0.133(5) 0.076(3) -0.058(3) -0.030(2) 0.000(3)
O5 0.115(5) 0.115(5) 0.086(4) -0.023(3) -0.043(3) -0.056(4)
O6 0.086(3) 0.084(4) 0.099(4) -0.027(3) -0.045(3) -0.017(3)
O7 0.098(4) 0.075(4) 0.098(4) -0.023(3) -0.041(3) -0.004(3)
O8 0.118(4) 0.074(4) 0.099(4) -0.045(3) -0.037(3) -0.005(3)
O9 0.160(6) 0.080(4) 0.065(3) -0.032(3) -0.036(3) -0.017(4)
N1 0.051(3) 0.049(3) 0.058(3) -0.027(2) -0.025(2) -0.006(2)
N2 0.060(3) 0.047(3) 0.060(3) -0.035(2) -0.031(2) 0.007(2)
N3 0.149(7) 0.057(4) 0.117(5) 0.006(3) -0.095(5) -0.034(4)
N4 0.060(3) 0.076(4) 0.054(3) -0.025(2) -0.030(3) 0.001(3)
N5 0.051(3) 0.089(5) 0.061(3) -0.021(3) -0.011(3) -0.017(3)
C1 0.049(3) 0.051(3) 0.045(3) -0.019(2) -0.019(2) -0.012(2)
C2 0.052(3) 0.036(3) 0.040(3) -0.015(2) -0.009(2) -0.005(2)
C4 0.035(3) 0.045(3) 0.044(2) -0.015(2) -0.012(2) -0.007(2)
C3 0.033(3) 0.054(3) 0.049(3) -0.016(2) -0.013(2) -0.006(2)
C5 0.043(3) 0.058(3) 0.050(3) -0.023(2) -0.024(2) -0.004(2)
C6 0.038(3) 0.050(3) 0.070(3) -0.027(3) -0.027(3) 0.001(2)
C7 0.046(3) 0.044(3) 0.070(3) -0.032(3) -0.030(3) 0.002(2)
C8 0.045(3) 0.040(3) 0.040(2) -0.019(2) -0.016(2) -0.004(2)
C9 0.037(3) 0.041(3) 0.042(2) -0.011(2) -0.018(2) -0.005(2)
C10 0.041(3) 0.052(3) 0.046(3) -0.022(2) -0.014(2) -0.009(2)
C11 0.045(3) 0.049(3) 0.048(3) -0.017(2) -0.024(2) -0.005(2)
C12 0.052(3) 0.065(4) 0.067(3) -0.039(3) -0.026(3) -0.004(3)
C13 0.066(4) 0.067(4) 0.071(4) -0.032(3) -0.031(3) -0.008(3)
C14 0.069(4) 0.049(4) 0.060(3) -0.009(3) -0.036(3) -0.016(3)
C15 0.080(4) 0.054(4) 0.093(5) -0.028(3) -0.062(4) 0.012(3)
C16 0.079(4) 0.059(4) 0.081(4) -0.035(3) -0.054(4) 0.012(3)
C17 0.062(4) 0.058(4) 0.086(4) -0.029(3) -0.043(4) -0.002(3)
C18 0.195(11) 0.052(5) 0.147(9) 0.010(5) -0.119(9) -0.028(6)
C19 0.059(4) 0.066(4) 0.067(3) -0.040(3) -0.033(3) -0.001(3)
C20 0.071(4) 0.052(4) 0.053(3) -0.014(3) -0.028(3) -0.008(3)
C21 0.077(4) 0.044(3) 0.055(3) -0.012(2) -0.027(3) -0.008(3)
C22 0.071(4) 0.046(4) 0.071(4) -0.007(3) -0.022(4) -0.014(3)
C23 0.119(8) 0.083(6) 0.058(4) 0.006(4) -0.019(5) -0.028(5)
C24 0.112(8) 0.106(8) 0.065(5) 0.009(4) -0.040(5) -0.009(6)
C25 0.089(5) 0.076(5) 0.072(4) -0.014(4) -0.041(4) 0.008(4)
C26 0.069(5) 0.076(5) 0.074(4) -0.014(4) -0.008(4) -0.029(4)
C27 0.071(5) 0.107(7) 0.082(5) -0.019(4) -0.018(4) -0.028(5)
C28 0.084(5) 0.085(6) 0.099(6) -0.026(4) -0.026(4) -0.036(4)
C29 0.095(6) 0.138(9) 0.101(6) -0.039(6) -0.042(5) -0.055(6)
C30 0.093(6) 0.158(11) 0.086(5) -0.014(6) -0.050(5) -0.035(7)
C31 0.196(12) 0.074(6) 0.103(6) -0.011(5) -0.092(7) -0.002(7)
C32 0.148(8) 0.102(6) 0.083(5) -0.021(4) -0.050(5) -0.036(6)
C33 0.122(7) 0.068(5) 0.102(6) -0.009(4) -0.050(5) 0.012(4)
C34 0.134(7) 0.055(5) 0.122(7) -0.021(4) -0.048(6) -0.005(4)
C35 0.170(11) 0.102(8) 0.115(8) -0.055(7) -0.055(8) -0.010(7)
C36 0.150(10) 0.122(9) 0.086(6) -0.069(6) -0.007(6) -0.023(7)
C37 0.135(9) 0.126(9) 0.078(6) -0.041(6) -0.040(6) -0.008(7)
C38 0.103(6) 0.098(6) 0.051(4) -0.015(4) -0.031(4) -0.015(5)
C39 0.078(5) 0.063(4) 0.057(3) -0.018(3) -0.031(3) -0.004(3)
C40 0.046(3) 0.061(4) 0.090(5) -0.030(3) -0.026(3) -0.002(3)
N6 0.059(3) 0.050(3) 0.070(3) -0.030(2) -0.024(2) 0.001(2)
O10 0.213(10) 0.56(3) 0.57(3) -0.53(3) -0.304(15) 0.263(14)
O11 0.054(3) 0.105(4) 0.089(3) -0.057(3) -0.033(2) 0.020(2)
C41 0.058(4) 0.068(4) 0.086(4) -0.052(3) -0.044(3) 0.021(3)
C42 0.066(4) 0.066(4) 0.077(4) -0.039(3) -0.040(3) 0.020(3)
C43 0.071(4) 0.149(9) 0.252(15) -0.148(11) -0.041(6) -0.005(5)
Cl1' 0.0676(10) 0.0484(9) 0.0885(10) -0.0356(7) -0.0309(8) 0.0050(7)
Cl2' 0.0949(12) 0.0767(12) 0.1001(12) -0.0300(9) -0.0747(11) 0.0052(9)
O1' 0.0432(19) 0.041(2) 0.0500(18) -0.0219(15) -0.0212(15) -0.0023(15)
O2' 0.062(3) 0.124(4) 0.120(4) -0.100(4) -0.055(3) 0.034(3)
O3' 0.128(4) 0.053(3) 0.254(9) -0.005(4) -0.144(6) -0.023(3)
O4' 0.074(3) 0.095(4) 0.072(3) -0.048(3) -0.034(2) -0.007(3)
O5' 0.067(3) 0.098(4) 0.068(3) -0.021(3) -0.029(2) -0.033(3)
O6' 0.109(4) 0.090(4) 0.072(3) 0.001(3) -0.054(3) -0.028(3)
O7' 0.181(7) 0.074(4) 0.115(5) 0.014(3) -0.089(5) -0.047(4)
O8' 0.255(10) 0.058(4) 0.089(4) -0.034(3) -0.020(5) -0.029(5)
O9' 0.107(4) 0.078(4) 0.070(3) -0.040(3) -0.007(3) -0.003(3)
N1' 0.040(2) 0.043(2) 0.050(2) -0.0234(19) -0.0224(19) 0.0016(18)
N2' 0.047(2) 0.063(3) 0.059(3) -0.031(2) -0.031(2) 0.003(2)
N3' 0.061(3) 0.045(3) 0.111(4) -0.014(3) -0.047(3) -0.004(2)
N4' 0.051(3) 0.063(3) 0.048(3) -0.021(2) -0.019(2) -0.007(2)
N5' 0.071(4) 0.073(4) 0.045(3) -0.016(2) -0.009(2) -0.024(3)
C1' 0.044(3) 0.043(3) 0.044(3) -0.014(2) -0.015(2) -0.010(2)
C2' 0.049(3) 0.042(3) 0.053(3) -0.014(2) -0.021(2) -0.006(2)
C3' 0.052(3) 0.038(3) 0.051(3) -0.013(2) -0.024(3) 0.004(2)
C4' 0.045(3) 0.046(3) 0.041(2) -0.016(2) -0.015(2) -0.008(2)
C5' 0.039(3) 0.049(3) 0.055(3) -0.018(2) -0.021(2) 0.000(2)
C6' 0.046(3) 0.057(3) 0.051(3) -0.018(2) -0.021(2) -0.013(3)
C7' 0.048(3) 0.049(3) 0.049(3) -0.017(2) -0.026(2) -0.007(2)
C8' 0.037(3) 0.043(3) 0.036(2) -0.0111(19) -0.007(2) -0.011(2)
C9' 0.040(3) 0.041(3) 0.036(2) -0.0127(19) -0.010(2) -0.010(2)
C10' 0.043(3) 0.048(3) 0.046(3) -0.022(2) -0.020(2) -0.002(2)
C11' 0.048(3) 0.045(3) 0.045(3) -0.022(2) -0.018(2) -0.006(2)
C12' 0.057(3) 0.067(4) 0.070(4) -0.039(3) -0.032(3) 0.006(3)
C13' 0.067(4) 0.068(4) 0.058(3) -0.033(3) -0.033(3) -0.008(3)
C14' 0.064(4) 0.054(4) 0.060(3) -0.017(3) -0.040(3) -0.002(3)
C15' 0.064(4) 0.070(4) 0.073(4) -0.044(3) -0.034(3) 0.011(3)
C16' 0.058(3) 0.061(4) 0.062(3) -0.034(3) -0.033(3) 0.006(3)
C17' 0.066(4) 0.040(3) 0.076(4) -0.022(3) -0.036(3) -0.008(3)
C18' 0.104(5) 0.054(4) 0.122(6) -0.009(4) -0.070(5) -0.005(3)
C19' 0.044(3) 0.052(3) 0.057(3) -0.026(3) -0.023(3) 0.007(2)
C20' 0.049(3) 0.046(3) 0.047(3) -0.012(2) -0.013(2) 0.001(2)
C21' 0.059(4) 0.047(3) 0.051(3) -0.008(2) -0.017(3) -0.005(3)
C22' 0.065(4) 0.057(4) 0.048(3) -0.006(3) -0.010(3) -0.011(3)
C23' 0.083(5) 0.102(7) 0.045(4) 0.008(4) -0.017(4) -0.013(4)
C24' 0.095(6) 0.128(8) 0.049(4) -0.006(4) -0.033(4) 0.001(5)
C25' 0.073(5) 0.088(6) 0.058(4) -0.010(3) -0.031(3) 0.007(4)
C26' 0.081(5) 0.062(5) 0.062(4) -0.017(3) -0.004(4) -0.031(4)
C27' 0.063(5) 0.143(8) 0.055(4) -0.007(4) -0.017(3) -0.042(5)
C28' 0.105(6) 0.123(8) 0.075(5) 0.004(5) -0.036(5) -0.075(6)
C29' 0.102(7) 0.148(9) 0.071(5) -0.028(5) -0.031(5) -0.063(7)
C30' 0.087(6) 0.116(7) 0.106(6) -0.040(5) -0.059(5) -0.009(5)
C31' 0.28(2) 0.141(11) 0.148(11) 0.030(9) -0.163(13) -0.084(13)
C32' 0.49(4) 0.171(14) 0.148(11) 0.098(11) -0.209(19) -0.21(2)
C33' 0.202(16) 0.080(8) 0.128(10) 0.014(7) 0.007(11) -0.026(8)
C34' 0.36(3) 0.061(7) 0.128(10) -0.031(6) 0.005(13) -0.083(11)
C35' 0.280(19) 0.069(7) 0.131(9) -0.065(7) -0.015(10) -0.040(9)
C36' 0.166(11) 0.090(7) 0.102(7) -0.061(6) -0.033(7) 0.017(7)
C37' 0.085(5) 0.091(6) 0.050(3) -0.028(4) -0.009(3) 0.009(4)
C38' 0.079(5) 0.079(5) 0.049(3) -0.023(3) -0.014(3) -0.010(4)
C39' 0.061(4) 0.063(4) 0.059(3) -0.017(3) -0.036(3) -0.007(3)
C40' 0.039(3) 0.079(5) 0.082(4) -0.042(4) -0.027(3) 0.003(3)
N6' 0.043(2) 0.056(3) 0.057(2) -0.034(2) -0.0161(19) -0.0012(19)
O10' 0.0507(17) 0.057(2) 0.0656(19) -0.0386(16) -0.0178(15) -0.0081(15)
O11' 0.048(2) 0.075(3) 0.103(3) -0.062(3) -0.020(2) 0.0040(19)
C41' 0.055(3) 0.060(3) 0.057(3) -0.027(2) -0.031(3) 0.004(3)
C42' 0.042(3) 0.053(3) 0.062(3) -0.028(2) -0.021(2) -0.004(2)
C43' 0.067(3) 0.066(4) 0.093(4) -0.047(3) -0.044(3) 0.002(3)

loop_
_atom_type_symbol
_atom_type_description
_atom_type_scat_dispersion_real
_atom_type_scat_dispersion_imag
_atom_type_scat_source
C C 0.0181 0.0091 'International Tables Vol C Tables 4.2.6.8 and 6.1.1.4'
H H 0.0000 0.0000 'International Tables Vol C Tables 4.2.6.8 and 6.1.1.4'
N N 0.0311 0.0180 'International Tables Vol C Tables 4.2.6.8 and 6.1.1.4'
O O 0.0492 0.0322 'International Tables Vol C Tables 4.2.6.8 and 6.1.1.4'
Cl Cl 0.3639 0.7018 'International Tables Vol C Tables 4.2.6.8 and 6.1.1.4'

loop_
_geom_angle_atom_site_label_1
_geom_angle_atom_site_label_2
_geom_angle_atom_site_label_3
_geom_angle
C8 O1 C7 119.9(4)
C29 O5 C28 113.2(7)
C30 O6 C31 113.2(9)
C33 O7 C32 116.5(8)
C34 O8 C35 112.9(8)
C37 O9 C36 108.3(8)
C10 N1 C9 127.8(5)
C10 N1 H1N 118(5)
C9 N1 H1N 114(5)
C10 N2 C11 128.5(5)
C10 N2 H2N 113(5)
C11 N2 H2N 118(5)
C17 N3 C18 124.3(7)
C17 N3 H3N 107(5)
C18 N3 H3N 127(5)
C19 N4 C20 129.3(6)
C19 N4 H4N 116(3)
C20 N4 H4N 114(3)
C26 N5 C38 112.1(7)
C26 N5 C27 105.6(7)
C38 N5 C27 110.7(6)
C2 C1 C9 118.1(5)
C2 C1 H1 120.9
C9 C1 H1 120.9
C3 C2 C1 123.4(5)
C3 C2 Cl1 119.4(5)
C1 C2 Cl1 117.3(4)
C8 C4 C3 118.6(5)
C8 C4 C5 120.6(5)
C3 C4 C5 120.8(5)
C2 C3 C4 119.5(5)
C2 C3 H3 120.2
C4 C3 H3 120.2
C39 C5 C40 109.8(6)
C39 C5 C6 114.1(5)
C40 C5 C6 107.1(5)
C39 C5 C4 108.8(5)
C40 C5 C4 109.9(5)
C6 C5 C4 107.1(5)
C7 C6 C5 114.9(5)
C7 C6 H6A 108.5
C5 C6 H6A 108.5
C7 C6 H6B 108.5
C5 C6 H6B 108.5
H6A C6 H6B 107.5
O1 C7 C6 111.4(4)
O1 C7 C19 110.8(4)
C6 C7 C19 113.0(5)
O1 C7 C17 106.3(5)
C6 C7 C17 106.3(5)
C19 C7 C17 108.8(5)
C4 C8 O1 124.1(5)
C4 C8 C9 121.9(5)
O1 C8 C9 113.9(5)
N1 C9 C1 123.1(5)
N1 C9 C8 118.4(5)
C1 C9 C8 118.4(5)
O2 C10 N2 121.6(5)
O2 C10 N1 122.5(6)
N2 C10 N1 115.8(5)
C16 C11 C12 118.0(6)
C16 C11 N2 118.6(5)
C12 C11 N2 123.4(5)
C13 C12 C11 120.1(6)
C13 C12 H12 119.9
C11 C12 H12 119.9
C14 C13 C12 120.2(6)
C14 C13 H13 119.9
C12 C13 H13 119.9
C13 C14 C15 121.4(6)
C13 C14 Cl2 120.5(5)
C15 C14 Cl2 118.0(6)
C14 C15 C16 118.4(7)
C14 C15 H15 120.8
C16 C15 H15 120.8
C15 C16 C11 121.8(6)
C15 C16 H16 119.1
C11 C16 H16 119.1
O3 C17 N3 120.6(8)
O3 C17 C7 121.0(7)
N3 C17 C7 118.2(6)
N3 C18 H18A 109.5
N3 C18 H18B 109.5
H18A C18 H18B 109.5
N3 C18 H18C 109.5
H18A C18 H18C 109.5
H18B C18 H18C 109.5
O4 C19 N4 124.0(6)
O4 C19 C7 122.0(6)
N4 C19 C7 114.0(5)
C25 C20 C21 119.2(7)
C25 C20 N4 123.8(7)
C21 C20 N4 116.9(6)
C22 C21 C20 121.5(7)
C22 C21 H21 119.3
C20 C21 H21 119.3
C21 C22 C23 118.0(8)
C21 C22 C26 119.2(7)
C23 C22 C26 122.8(7)
C24 C23 C22 121.2(8)
C24 C23 H23 119.4
C22 C23 H23 119.4
C23 C24 C25 120.3(9)
C23 C24 H24 119.8
C25 C24 H24 119.8
C20 C25 C24 119.7(9)
C20 C25 H25 120.1
C24 C25 H25 120.1
N5 C26 C22 114.0(6)
N5 C26 H26A 108.7
C22 C26 H26A 108.7
N5 C26 H26B 108.7
C22 C26 H26B 108.7
H26A C26 H26B 107.6
C28 C27 N5 114.5(7)
C28 C27 H27A 108.6
N5 C27 H27A 108.6
C28 C27 H27B 108.6
N5 C27 H27B 108.6
H27A C27 H27B 107.6
O5 C28 C27 109.5(7)
O5 C28 H28A 109.8
C27 C28 H28A 109.8
O5 C28 H28B 109.8
C27 C28 H28B 109.8
H28A C28 H28B 108.2
O5 C29 C30 111.8(8)
O5 C29 H29A 109.2
C30 C29 H29A 109.3
O5 C29 H29B 109.2
C30 C29 H29B 109.2
H29A C29 H29B 107.9
O6 C30 C29 110.3(9)
O6 C30 H30A 109.6
C29 C30 H30A 109.6
O6 C30 H30B 109.6
C29 C30 H30B 109.6
H30A C30 H30B 108.1
C32 C31 O6 111.8(10)
C32 C31 H31A 109.2
O6 C31 H31A 109.2
C32 C31 H31B 109.3
O6 C31 H31B 109.3
H31A C31 H31B 107.9
C31 C32 O7 113.8(9)
C31 C32 H32A 108.8
O7 C32 H32A 108.8
C31 C32 H32B 108.8
O7 C32 H32B 108.8
H32A C32 H32B 107.7
O7 C33 C34 109.7(8)
O7 C33 H33A 109.7
C34 C33 H33A 109.7
O7 C33 H33B 109.7
C34 C33 H33B 109.7
H33A C33 H33B 108.2
O8 C34 C33 108.1(9)
O8 C34 H34A 110.1
C33 C34 H34A 110.1
O8 C34 H34B 110.1
C33 C34 H34B 110.1
H34A C34 H34B 108.4
C36 C35 O8 108.5(10)
C36 C35 H35A 110.0
O8 C35 H35A 110.0
C36 C35 H35B 110.0
O8 C35 H35B 110.0
H35A C35 H35B 108.4
C35 C36 O9 110.5(9)
C35 C36 H36A 109.5
O9 C36 H36A 109.5
C35 C36 H36B 109.6
O9 C36 H36B 109.6
H36A C36 H36B 108.1
O9 C37 C38 108.9(9)
O9 C37 H37A 109.9
C38 C37 H37A 109.9
O9 C37 H37B 109.9
C38 C37 H37B 109.9
H37A C37 H37B 108.3
C37 C38 N5 118.5(8)
C37 C38 H38A 107.7
N5 C38 H38A 107.7
C37 C38 H38B 107.7
N5 C38 H38B 107.7
H38A C38 H38B 107.1
C5 C39 H39A 109.5
C5 C39 H39B 109.5
H39A C39 H39B 109.5
C5 C39 H39C 109.5
H39A C39 H39C 109.5
H39B C39 H39C 109.5
C5 C40 H40A 109.5
C5 C40 H40B 109.5
H40A C40 H40B 109.5
C5 C40 H40C 109.5
H40A C40 H40C 109.5
H40B C40 H40C 109.5
C42 N6 H6C 109.5
C42 N6 H6D 109.5
H6C N6 H6D 109.5
C42 N6 H6E 109.5
H6C N6 H6E 109.5
H6D N6 H6E 109.5
O10 C41 O11 124.4(7)
O10 C41 C42 115.0(6)
O11 C41 C42 120.5(6)
N6 C42 C43 110.6(6)
N6 C42 C41 110.7(5)
C43 C42 C41 113.6(7)
N6 C42 H42 107.2
C43 C42 H42 107.2
C41 C42 H42 107.2
C42 C43 H43A 109.5
C42 C43 H43B 109.5
H43A C43 H43B 109.5
C42 C43 H43C 109.5
H43A C43 H43C 109.5
H43B C43 H43C 109.5
C8' O1' C7' 118.5(4)
C28' O5' C29' 112.6(7)
C31' O6' C30' 107.1(10)
C32' O7' C33' 115.3(15)
C35' O8' C34' 116.7(11)
C37' O9' C36' 113.9(7)
C10' N1' C9' 125.2(4)
C10' N1' H1'N 113(3)
C9' N1' H1'N 122(3)
C10' N2' C11' 126.3(5)
C10' N2' H2'N 122(3)
C11' N2' H2'N 112(3)
C17' N3' C18' 120.3(6)
C17' N3' H3'N 112(3)
C18' N3' H3'N 126(3)
C19' N4' C20' 127.9(6)
C19' N4' H4'N 116(6)
C20' N4' H4'N 115(6)
C27' N5' C26' 109.3(7)
C27' N5' C38' 109.6(6)
C26' N5' C38' 107.1(6)
C9' C1' C2' 118.8(5)
C9' C1' H1' 120.6
C2' C1' H1' 120.6
C3' C2' C1' 121.5(5)
C3' C2' Cl1' 120.2(5)
C1' C2' Cl1' 118.3(4)
C2' C3' C4' 120.9(5)
C2' C3' H3' 119.6
C4' C3' H3' 119.6
C8' C4' C3' 117.0(5)
C8' C4' C5' 121.9(5)
C3' C4' C5' 121.1(5)
C4' C5' C6' 110.1(5)
C4' C5' C40' 113.8(5)
C6' C5' C40' 106.1(5)
C4' C5' C39' 109.5(5)
C6' C5' C39' 110.5(5)
C40' C5' C39' 106.8(5)
C5' C6' C7' 115.3(4)
C5' C6' H6'1 108.4
C7' C6' H6'1 108.4
C5' C6' H6'2 108.4
C7' C6' H6'2 108.4
H6'1 C6' H6'2 107.5
O1' C7' C6' 112.3(4)
O1' C7' C17' 106.6(4)
C6' C7' C17' 110.2(4)
O1' C7' C19' 109.5(4)
C6' C7' C19' 111.4(5)
C17' C7' C19' 106.7(5)
O1' C8' C4' 123.6(5)
O1' C8' C9' 113.7(5)
C4' C8' C9' 122.7(5)
C1' C9' C8' 119.0(5)
C1' C9' N1' 123.0(5)
C8' C9' N1' 117.9(5)
O2' C10' N1' 123.8(5)
O2' C10' N2' 123.6(5)
N1' C10' N2' 112.7(4)
C12' C11' N2' 125.8(5)
C12' C11' C16' 117.6(6)
N2' C11' C16' 116.6(5)
C13' C12' C11' 121.2(6)
C13' C12' H12' 119.4
C11' C12' H12' 119.4
C14' C13' C12' 120.3(5)
C14' C13' H13' 119.9
C12' C13' H13' 119.9
C13' C14' C15' 120.1(6)
C13' C14' Cl2' 120.3(5)
C15' C14' Cl2' 119.4(5)
C16' C15' C14' 119.2(6)
C16' C15' H15' 120.4
C14' C15' H15' 120.4
C15' C16' C11' 121.5(5)
C15' C16' H16' 119.3
C11' C16' H16' 119.3
O3' C17' N3' 123.4(6)
O3' C17' C7' 118.8(6)
N3' C17' C7' 117.7(5)
N3' C18' H18D 109.5
N3' C18' H18E 109.5
H18D C18' H18E 109.5
N3' C18' H18F 109.5
H18D C18' H18F 109.5
H18E C18' H18F 109.5
O4' C19' N4' 126.3(6)
O4' C19' C7' 119.6(5)
N4' C19' C7' 114.1(5)
C25' C20' C21' 120.1(6)
C25' C20' N4' 123.8(6)
C21' C20' N4' 116.1(6)
C20' C21' C22' 120.6(6)
C20' C21' H21' 119.7
C22' C21' H21' 119.7
C23' C22' C21' 118.0(7)
C23' C22' C26' 121.6(6)
C21' C22' C26' 120.5(6)
C24' C23' C22' 120.8(7)
C24' C23' H23' 119.6
C22' C23' H23' 119.6
C23' C24' C25' 121.1(7)
C23' C24' H24' 119.4
C25' C24' H24' 119.4
C24' C25' C20' 119.4(8)
C24' C25' H25' 120.3
C20' C25' H25' 120.3
N5' C26' C22' 115.6(6)
N5' C26' H26C 108.4
C22' C26' H26C 108.4
N5' C26' H26D 108.4
C22' C26' H26D 108.4
H26C C26' H26D 107.4
N5' C27' C28' 115.6(7)
N5' C27' H27C 108.4
C28' C27' H27C 108.4
N5' C27' H27D 108.4
C28' C27' H27D 108.4
H27C C27' H27D 107.4
O5' C28' C27' 109.4(8)
O5' C28' H28C 109.8
C27' C28' H28C 109.8
O5' C28' H28D 109.8
C27' C28' H28D 109.8
H28C C28' H28D 108.2
O5' C29' C30' 110.7(7)
O5' C29' H29C 109.5
C30' C29' H29C 109.5
O5' C29' H29D 109.5
C30' C29' H29D 109.5
H29C C29' H29D 108.1
O6' C30' C29' 109.3(8)
O6' C30' H30C 109.8
C29' C30' H30C 109.8
O6' C30' H30D 109.8
C29' C30' H30D 109.8
H30C C30' H30D 108.3
O6' C31' C32' 112.4(11)
O6' C31' H31C 109.2
C32' C31' H31C 109.2
O6' C31' H31D 109.1
C32' C31' H31D 109.1
H31C C31' H31D 107.8
O7' C32' C31' 121.5(13)
O7' C32' H32C 107.0
C31' C32' H32C 107.0
O7' C32' H32D 106.9
C31' C32' H32D 106.9
H32C C32' H32D 106.7
O7' C33' C34' 109.8(14)
O7' C33' H33C 109.7
C34' C33' H33C 109.7
O7' C33' H33D 109.7
C34' C33' H33D 109.7
H33C C33' H33D 108.2
O8' C34' C33' 110.2(14)
O8' C34' H34C 109.6
C33' C34' H34C 109.6
O8' C34' H34D 109.6
C33' C34' H34D 109.6
H34C C34' H34D 108.1
O8' C35' C36' 112.9(12)
O8' C35' H35C 109.0
C36' C35' H35C 109.0
O8' C35' H35D 109.0
C36' C35' H35D 109.0
H35C C35' H35D 107.8
O9' C36' C35' 110.9(9)
O9' C36' H36C 109.5
C35' C36' H36C 109.5
O9' C36' H36D 109.5
C35' C36' H36D 109.4
H36C C36' H36D 108.0
O9' C37' C38' 113.9(6)
O9' C37' H37C 108.8
C38' C37' H37C 108.8
O9' C37' H37D 108.8
C38' C37' H37D 108.8
H37C C37' H37D 107.7
N5' C38' C37' 116.3(7)
N5' C38' H38C 108.2
C37' C38' H38C 108.2
N5' C38' H38D 108.2
C37' C38' H38D 108.2
H38C C38' H38D 107.4
C5' C39' H39D 109.5
C5' C39' H39E 109.5
H39D C39' H39E 109.5
C5' C39' H39F 109.5
H39D C39' H39F 109.5
H39E C39' H39F 109.5
C5' C40' H40D 109.5
C5' C40' H40E 109.5
H40D C40' H40E 109.5
C5' C40' H40F 109.5
H40D C40' H40F 109.5
H40E C40' H40F 109.5
C42' N6' H6'3 109.5
C42' N6' H6'4 109.5
H6'3 N6' H6'4 109.5
C42' N6' H6'5 109.5
H6'3 N6' H6'5 109.5
H6'4 N6' H6'5 109.5
O10' C41' O11' 124.7(6)
O10' C41' C42' 118.5(5)
O11' C41' C42' 116.8(5)
C43' C42' N6' 109.6(5)
C43' C42' C41' 115.0(5)
N6' C42' C41' 108.6(4)
C43' C42' H42' 107.8
N6' C42' H42' 107.8
C41' C42' H42' 107.8
C42' C43' H43D 109.5
C42' C43' H43E 109.5
H43D C43' H43E 109.5
C42' C43' H43F 109.5
H43D C43' H43F 109.5
H43E C43' H43F 109.5

loop_
_geom_bond_atom_site_label_1
_geom_bond_atom_site_label_2
_geom_bond_distance
Cl1 C2 1.759(5)
Cl2 C14 1.756(7)
O1 C8 1.381(6)
O1 C7 1.431(7)
O2 C10 1.219(7)
O3 C17 1.149(9)
O4 C19 1.219(8)
O5 C29 1.398(12)
O5 C28 1.427(12)
O6 C30 1.406(12)
O6 C31 1.461(12)
O7 C33 1.387(12)
O7 C32 1.425(12)
O8 C34 1.393(12)
O8 C35 1.442(14)
O9 C37 1.451(14)
O9 C36 1.466(14)
N1 C10 1.366(8)
N1 C9 1.383(8)
N1 H1N 0.64(5)
N2 C10 1.350(8)
N2 C11 1.398(8)
N2 H2N 0.65(6)
N3 C17 1.260(10)
N3 C18 1.494(11)
N3 H3N 1.07(8)
N4 C19 1.351(9)
N4 C20 1.413(9)
N4 H4N 1.05(7)
N5 C26 1.462(11)
N5 C38 1.484(11)
N5 C27 1.502(11)
C1 C2 1.381(9)
C1 C9 1.396(8)
C1 H1 0.9300
C2 C3 1.356(8)
C4 C8 1.376(8)
C4 C3 1.390(8)
C4 C5 1.561(8)
C3 H3 0.9300
C5 C39 1.523(9)
C5 C40 1.531(9)
C5 C6 1.534(9)
C6 C7 1.519(8)
C6 H6A 0.9700
C6 H6B 0.9700
C7 C19 1.523(9)
C7 C17 1.558(10)
C8 C9 1.410(7)
C11 C16 1.390(9)
C11 C12 1.395(8)
C12 C13 1.386(10)
C12 H12 0.9300
C13 C14 1.364(10)
C13 H13 0.9300
C14 C15 1.374(9)
C15 C16 1.385(10)
C15 H15 0.9300
C16 H16 0.9300
C18 H18A 0.9600
C18 H18B 0.9600
C18 H18C 0.9600
C20 C25 1.369(11)
C20 C21 1.382(10)
C21 C22 1.365(10)
C21 H21 0.9300
C22 C23 1.407(13)
C22 C26 1.525(11)
C23 C24 1.329(15)
C23 H23 0.9300
C24 C25 1.398(14)
C24 H24 0.9300
C25 H25 0.9300
C26 H26A 0.9700
C26 H26B 0.9700
C27 C28 1.492(14)
C27 H27A 0.9700
C27 H27B 0.9700
C28 H28A 0.9700
C28 H28B 0.9700
C29 C30 1.430(16)
C29 H29A 0.9700
C29 H29B 0.9700
C30 H30A 0.9700
C30 H30B 0.9700
C31 C32 1.356(17)
C31 H31A 0.9700
C31 H31B 0.9700
C32 H32A 0.9700
C32 H32B 0.9700
C33 C34 1.521(17)
C33 H33A 0.9700
C33 H33B 0.9700
C34 H34A 0.9700
C34 H34B 0.9700
C35 C36 1.424(18)
C35 H35A 0.9700
C35 H35B 0.9700
C36 H36A 0.9700
C36 H36B 0.9700
C37 C38 1.474(16)
C37 H37A 0.9700
C37 H37B 0.9700
C38 H38A 0.9700
C38 H38B 0.9700
C39 H39A 0.9600
C39 H39B 0.9600
C39 H39C 0.9600
C40 H40A 0.9600
C40 H40B 0.9600
C40 H40C 0.9600
N6 C42 1.460(9)
N6 H6C 0.8900
N6 H6D 0.8900
N6 H6E 0.8900
O10 C41 1.134(9)
O11 C41 1.187(8)
C41 C42 1.514(9)
C42 C43 1.503(12)
C42 H42 0.9800
C43 H43A 0.9600
C43 H43B 0.9600
C43 H43C 0.9600
Cl1' C2' 1.730(6)
Cl2' C14' 1.739(6)
O1' C8' 1.385(6)
O1' C7' 1.450(6)
O2' C10' 1.221(7)
O3' C17' 1.230(8)
O4' C19' 1.225(8)
O5' C28' 1.372(11)
O5' C29' 1.437(10)
O6' C31' 1.367(14)
O6' C30' 1.379(12)
O7' C32' 1.267(16)
O7' C33' 1.348(18)
O8' C35' 1.346(18)
O8' C34' 1.423(15)
O9' C37' 1.375(11)
O9' C36' 1.397(12)
N1' C10' 1.366(7)
N1' C9' 1.420(7)
N1' H1'N 1.04(6)
N2' C10' 1.370(8)
N2' C11' 1.401(8)
N2' H2'N 1.08(5)
N3' C17' 1.304(9)
N3' C18' 1.427(10)
N3' H3'N 0.86(5)
N4' C19' 1.340(8)
N4' C20' 1.425(8)
N4' H4'N 0.65(7)
N5' C27' 1.453(10)
N5' C26' 1.476(10)
N5' C38' 1.477(9)
C1' C9' 1.386(8)
C1' C2' 1.399(9)
C1' H1' 0.9300
C2' C3' 1.379(9)
C3' C4' 1.403(8)
C3' H3' 0.9300
C4' C8' 1.389(8)
C4' C5' 1.482(8)
C5' C6' 1.515(9)
C5' C40' 1.538(8)
C5' C39' 1.563(9)
C6' C7' 1.522(8)
C6' H6'1 0.9700
C6' H6'2 0.9700
C7' C17' 1.544(9)
C7' C19' 1.556(8)
C8' C9' 1.404(7)
C11' C12' 1.392(8)
C11' C16' 1.399(9)
C12' C13' 1.367(9)
C12' H12' 0.9300
C13' C14' 1.368(10)
C13' H13' 0.9300
C14' C15' 1.397(9)
C15' C16' 1.365(10)
C15' H15' 0.9300
C16' H16' 0.9300
C18' H18D 0.9600
C18' H18E 0.9600
C18' H18F 0.9600
C20' C25' 1.382(10)
C20' C21' 1.396(9)
C21' C22' 1.406(9)
C21' H21' 0.9300
C22' C23' 1.395(12)
C22' C26' 1.487(11)
C23' C24' 1.378(14)
C23' H23' 0.9300
C24' C25' 1.378(13)
C24' H24' 0.9300
C25' H25' 0.9300
C26' H26C 0.9700
C26' H26D 0.9700
C27' C28' 1.509(13)
C27' H27C 0.9700
C27' H27D 0.9700
C28' H28C 0.9700
C28' H28D 0.9700
C29' C30' 1.502(15)
C29' H29C 0.9700
C29' H29D 0.9700
C30' H30C 0.9700
C30' H30D 0.9700
C31' C32' 1.455(16)
C31' H31C 0.9700
C31' H31D 0.9700
C32' H32C 0.9700
C32' H32D 0.9700
C33' C34' 1.46(3)
C33' H33C 0.9700
C33' H33D 0.9700
C34' H34C 0.9700
C34' H34D 0.9700
C35' C36' 1.434(19)
C35' H35C 0.9700
C35' H35D 0.9700
C36' H36C 0.9700
C36' H36D 0.9700
C37' C38' 1.521(12)
C37' H37C 0.9700
C37' H37D 0.9700
C38' H38C 0.9700
C38' H38D 0.9700
C39' H39D 0.9600
C39' H39E 0.9600
C39' H39F 0.9600
C40' H40D 0.9600
C40' H40E 0.9600
C40' H40F 0.9600
N6' C42' 1.503(7)
N6' H6'3 0.8900
N6' H6'4 0.8900
N6' H6'5 0.8900
O10' C41' 1.220(7)
O11' C41' 1.251(8)
C41' C42' 1.531(8)
C42' C43' 1.493(8)
C42' H42' 0.9800
C43' H43D 0.9600
C43' H43E 0.9600
C43' H43F 0.9600
